data_7702932
loop_
_publ_author_name
'Yang, Ping'
'Zhang, Dan-Dan'
'Wang, Zi-Zhou'
'Liu, Hui-Zhong'
'Shi, Qingshan'
'Xie, Xiao-Bao'

_publ_section_title
;
 Copper(II) complexes with NNO ligands: synthesis, crystal structures, DNA
 cleavage, and anticancer activities
;
_journal_name_full 'Dalton Transactions'
_journal_paper_doi 10.1039/C9DT03746B
_journal_year 2019
_chemical_formula_moiety 'C26 H22 Cu N8 O4, 2(C3 H7 N O)'
_chemical_formula_sum 'C32 H36 Cu N10 O6'
_chemical_formula_weight 720.25
_space_group_crystal_system orthorhombic
_space_group_IT_number 60
_space_group_name_Hall '-P 2n 2ab'
_space_group_name_H-M_alt 'P b c n'
_atom_sites_solution_hydrogens geom
_audit_block_doi 10.5517/ccdc.csd.cc21zwyw
_audit_creation_method SHELXL-2018/3
_audit_update_record
;
2019-11-25 deposited with the CCDC.	2019-11-25 downloaded from the CCDC.
;
_cell_angle_alpha 90
_cell_angle_beta 90
_cell_angle_gamma 90
_cell_formula_units_Z 4
_cell_length_a 11.7231(3)
_cell_length_b 9.5146(3)
_cell_length_c 30.8378(11)
_cell_measurement_reflns_used 2378
_cell_measurement_temperature 293(2)
_cell_measurement_theta_max 62.6660
_cell_measurement_theta_min 4.7420
_cell_volume 3439.67(19)
_computing_cell_refinement
;
CrysAlisPro, Agilent Technologies,
Version 1.171.37.35 (release 13-08-2014 CrysAlis171 .NET)
(compiled Aug 13 2014,18:06:01)
;
_computing_data_collection
;
CrysAlisPro, Agilent Technologies,
Version 1.171.37.35 (release 13-08-2014 CrysAlis171 .NET)
(compiled Aug 13 2014,18:06:01)
;
_computing_data_reduction
;
CrysAlisPro, Agilent Technologies,
Version 1.171.37.35 (release 13-08-2014 CrysAlis171 .NET)
(compiled Aug 13 2014,18:06:01)
;
_computing_molecular_graphics 'Bruker SHELXTL'
_computing_publication_material 'Bruker SHELXTL'
_computing_structure_refinement 'SHELXL-2018/3 (Sheldrick, 2018)'
_computing_structure_solution 'Bruker SHELXTL'
_diffrn_ambient_temperature 293(2)
_diffrn_detector_area_resol_mean 16.0288
_diffrn_measured_fraction_theta_full 0.989
_diffrn_measured_fraction_theta_max 0.989
_diffrn_measurement_device_type 'Xcalibur, Sapphire3, Gemini ultra'
_diffrn_measurement_method '\w scans'
_diffrn_radiation_type CuK\a
_diffrn_radiation_wavelength 1.54178
_diffrn_reflns_av_R_equivalents 0.0240
_diffrn_reflns_av_unetI/netI 0.0261
_diffrn_reflns_Laue_measured_fraction_full 0.989
_diffrn_reflns_Laue_measured_fraction_max 0.989
_diffrn_reflns_limit_h_max 13
_diffrn_reflns_limit_h_min -12
_diffrn_reflns_limit_k_max 10
_diffrn_reflns_limit_k_min -10
_diffrn_reflns_limit_l_max 35
_diffrn_reflns_limit_l_min -34
_diffrn_reflns_number 6590
_diffrn_reflns_point_group_measured_fraction_full 0.989
_diffrn_reflns_point_group_measured_fraction_max 0.989
_diffrn_reflns_theta_full 62.705
_diffrn_reflns_theta_max 62.705
_diffrn_reflns_theta_min 4.738
_diffrn_source 'sealed X-ray tube'
_exptl_absorpt_coefficient_mu 1.387
_exptl_absorpt_correction_T_max 1.00000
_exptl_absorpt_correction_T_min 0.71820
_exptl_absorpt_correction_type multi-scan
_exptl_absorpt_process_details
;
CrysAlisPro, Agilent Technologies,
Version 1.171.37.35 (release 13-08-2014 CrysAlis171 .NET)
(compiled Aug 13 2014,18:06:01)
Empirical absorption correction using spherical harmonics,
 implemented in SCALE3 ABSPACK scaling algorithm.
;
_exptl_crystal_colour orange
_exptl_crystal_density_diffrn 1.391
_exptl_crystal_description block
_exptl_crystal_F_000 1500
_exptl_crystal_size_max 0.500
_exptl_crystal_size_mid 0.400
_exptl_crystal_size_min 0.400
_refine_diff_density_max 0.454
_refine_diff_density_min -0.265
_refine_diff_density_rms 0.048
_refine_ls_extinction_method none
_refine_ls_goodness_of_fit_ref 1.056
_refine_ls_hydrogen_treatment constr
_refine_ls_matrix_type full
_refine_ls_number_parameters 226
_refine_ls_number_reflns 2732
_refine_ls_number_restraints 0
_refine_ls_restrained_S_all 1.056
_refine_ls_R_factor_all 0.0542
_refine_ls_R_factor_gt 0.0433
_refine_ls_shift/su_max 0.000
_refine_ls_shift/su_mean 0.000
_refine_ls_structure_factor_coef Fsqd
_refine_ls_weighting_details 'w=1/[\s^2^(Fo^2^)+(0.0638P)^2^+1.8272P] where P=(Fo^2^+2Fc^2^)/3'
_refine_ls_weighting_scheme calc
_refine_ls_wR_factor_gt 0.1168
_refine_ls_wR_factor_ref 0.1266
_reflns_Friedel_coverage 0.000
_reflns_number_gt 2223
_reflns_number_total 2732
_reflns_threshold_expression 'I > 2\s(I)'
_cod_data_source_file c9dt03746b1.cif
_cod_data_source_block cu24
_cod_database_code 7702932
_shelx_shelxl_version_number 2018/3
_shelx_space_group_comment
;
The symmetry employed for this shelxl refinement is uniquely defined
by the following loop, which should always be used as a source of
symmetry information in preference to the above space-group names.
They are only intended as comments.
;
_shelx_estimated_absorpt_t_min 0.544
_shelx_estimated_absorpt_t_max 0.607

loop_
_space_group_symop_operation_xyz
'x, y, z'
'-x+1/2, -y+1/2, z+1/2'
'-x, y, -z+1/2'
'x+1/2, -y+1/2, -z'
'-x, -y, -z'
'x-1/2, y-1/2, -z-1/2'
'x, -y, z-1/2'
'-x-1/2, y-1/2, z'

loop_
_atom_site_label
_atom_site_type_symbol
_atom_site_fract_x
_atom_site_fract_y
_atom_site_fract_z
_atom_site_U_iso_or_equiv
_atom_site_adp_type
_atom_site_occupancy
_atom_site_site_symmetry_order
_atom_site_calc_flag
_atom_site_refinement_flags_posn
_atom_site_refinement_flags_adp
_atom_site_refinement_flags_occupancy
Cu1 Cu 0.000000 0.08905(6) 0.750000 0.0424(2) Uani 1 2 d S T P
N3 N 0.16172(17) 0.0867(2) 0.73526(7) 0.0405(5) Uani 1 1 d . . .
N4 N 0.19978(17) 0.1667(2) 0.70138(7) 0.0446(5) Uani 1 1 d . . .
C4 C -0.1813(2) -0.0788(3) 0.70966(8) 0.0420(6) Uani 1 1 d . . .
O1 O 0.00925(13) 0.2327(2) 0.69703(6) 0.0492(5) Uani 1 1 d . . .
N1 N -0.06751(18) -0.0708(2) 0.70594(8) 0.0504(6) Uani 1 1 d . . .
C5 C 0.2334(2) 0.0120(3) 0.75743(8) 0.0415(6) Uani 1 1 d . . .
C7 C 0.1111(2) 0.2330(3) 0.68287(8) 0.0432(6) Uani 1 1 d . . .
C9 C 0.2378(3) 0.2886(3) 0.61990(9) 0.0565(7) Uani 1 1 d . . .
H9 H 0.291614 0.225646 0.630507 0.068 Uiso 1 1 calc R U .
C3 C -0.2413(3) -0.1732(3) 0.68381(10) 0.0563(7) Uani 1 1 d . . .
H3 H -0.320095 -0.179355 0.686862 0.068 Uiso 1 1 calc R U .
O2 O 0.2055(3) 0.5239(3) 0.52826(8) 0.1039(10) Uani 1 1 d . . .
H2 H 0.152795 0.576482 0.521706 0.156 Uiso 1 1 calc R U .
C8 C 0.1367(2) 0.3105(3) 0.64252(8) 0.0468(6) Uani 1 1 d . . .
C13 C 0.0580(3) 0.4037(3) 0.62525(10) 0.0592(8) Uani 1 1 d . . .
H13 H -0.010600 0.418240 0.639745 0.071 Uiso 1 1 calc R U .
C12 C 0.0785(3) 0.4755(4) 0.58716(10) 0.0696(9) Uani 1 1 d . . .
H12 H 0.024328 0.537386 0.576136 0.084 Uiso 1 1 calc R U .
C10 C 0.2585(3) 0.3603(4) 0.58166(10) 0.0720(9) Uani 1 1 d . . .
H10 H 0.325967 0.344850 0.566553 0.086 Uiso 1 1 calc R U .
C2 C -0.0769(4) -0.2423(4) 0.65197(12) 0.0804(11) Uani 1 1 d . . .
H2A H -0.038052 -0.297031 0.631823 0.097 Uiso 1 1 calc R U .
N2 N -0.1897(3) -0.2548(3) 0.65496(9) 0.0753(8) Uani 1 1 d . . .
N5 N 0.0838(3) 0.8397(4) 0.45110(10) 0.0855(9) Uani 1 1 d . . .
C11 C 0.1792(4) 0.4547(4) 0.56583(10) 0.0710(10) Uani 1 1 d . . .
C1 C -0.0165(3) -0.1520(4) 0.67742(11) 0.0658(9) Uani 1 1 d . . .
H1 H 0.062376 -0.147699 0.674551 0.079 Uiso 1 1 calc R U .
C6 C 0.3589(2) 0.0168(3) 0.74974(10) 0.0539(7) Uani 1 1 d . . .
H6A H 0.374829 -0.010619 0.720393 0.081 Uiso 1 1 calc R U .
H6B H 0.396490 -0.046510 0.769321 0.081 Uiso 1 1 calc R U .
H6C H 0.386257 0.110631 0.754539 0.081 Uiso 1 1 calc R U .
O3 O 0.0351(3) 0.7113(4) 0.50973(10) 0.1205(12) Uani 1 1 d . . .
C15 C 0.1983(5) 0.7844(7) 0.45188(17) 0.137(2) Uani 1 1 d . . .
H15A H 0.206048 0.720124 0.475706 0.205 Uiso 1 1 calc R U .
H15B H 0.251587 0.860179 0.455278 0.205 Uiso 1 1 calc R U .
H15C H 0.213475 0.735966 0.425184 0.205 Uiso 1 1 calc R U .
C14 C 0.0573(6) 0.9354(5) 0.41687(16) 0.136(2) Uani 1 1 d . . .
H14A H -0.022559 0.957387 0.417608 0.204 Uiso 1 1 calc R U .
H14B H 0.075890 0.893070 0.389504 0.204 Uiso 1 1 calc R U .
H14C H 0.100900 1.020006 0.420489 0.204 Uiso 1 1 calc R U .
C16 C 0.0119(4) 0.7961(6) 0.48050(16) 0.1024(14) Uani 1 1 d . . .
H16 H -0.062104 0.831218 0.479435 0.123 Uiso 1 1 calc R U .

loop_
_atom_site_aniso_label
_atom_site_aniso_U_11
_atom_site_aniso_U_22
_atom_site_aniso_U_33
_atom_site_aniso_U_23
_atom_site_aniso_U_13
_atom_site_aniso_U_12
Cu1 0.0304(3) 0.0455(3) 0.0513(4) 0.000 0.0000(2) 0.000
N3 0.0298(10) 0.0416(11) 0.0501(12) -0.0015(10) 0.0004(10) -0.0001(9)
N4 0.0363(11) 0.0468(12) 0.0507(12) 0.0035(10) 0.0055(10) -0.0010(10)
C4 0.0353(13) 0.0425(14) 0.0481(14) 0.0047(11) -0.0021(11) -0.0025(11)
O1 0.0334(9) 0.0589(12) 0.0553(11) 0.0075(9) 0.0058(8) 0.0047(8)
N1 0.0368(12) 0.0553(14) 0.0592(14) -0.0012(11) 0.0022(11) 0.0017(10)
C5 0.0303(13) 0.0416(13) 0.0526(14) -0.0064(11) 0.0000(11) 0.0006(11)
C7 0.0393(13) 0.0409(13) 0.0494(14) -0.0056(11) 0.0029(12) -0.0029(12)
C9 0.0526(16) 0.0625(17) 0.0544(16) -0.0038(15) 0.0086(14) -0.0060(14)
C3 0.0524(16) 0.0561(17) 0.0604(17) -0.0010(15) -0.0068(14) -0.0055(14)
O2 0.154(3) 0.099(2) 0.0589(14) 0.0206(14) 0.0268(17) -0.009(2)
C8 0.0507(15) 0.0457(14) 0.0441(14) -0.0046(12) 0.0054(12) -0.0033(13)
C13 0.0666(19) 0.0553(17) 0.0558(17) 0.0026(14) 0.0082(15) 0.0072(15)
C12 0.101(3) 0.0572(19) 0.0508(17) 0.0045(15) 0.0032(18) 0.0080(18)
C10 0.078(2) 0.080(2) 0.0586(19) -0.0078(18) 0.0258(17) -0.014(2)
C2 0.099(3) 0.073(2) 0.070(2) -0.0135(19) 0.017(2) 0.013(2)
N2 0.091(2) 0.0680(17) 0.0672(17) -0.0176(15) -0.0026(16) -0.0069(17)
N5 0.117(3) 0.077(2) 0.0617(17) 0.0008(16) -0.0079(19) -0.002(2)
C11 0.107(3) 0.0578(19) 0.0477(17) -0.0002(15) 0.0103(18) -0.011(2)
C1 0.0568(18) 0.070(2) 0.070(2) -0.0044(18) 0.0148(16) 0.0066(17)
C6 0.0303(14) 0.0603(17) 0.0713(19) -0.0034(15) 0.0012(12) 0.0061(13)
O3 0.152(3) 0.122(3) 0.087(2) 0.031(2) -0.018(2) -0.011(2)
C15 0.160(6) 0.160(5) 0.090(3) 0.015(3) 0.003(3) 0.032(5)
C14 0.215(7) 0.089(3) 0.103(4) 0.029(3) -0.032(4) 0.010(4)
C16 0.118(4) 0.099(3) 0.091(3) -0.006(3) -0.017(3) -0.014(3)

loop_
_atom_type_symbol
_atom_type_description
_atom_type_scat_dispersion_real
_atom_type_scat_dispersion_imag
_atom_type_scat_source
C C 0.0181 0.0091 'International Tables Vol C Tables 4.2.6.8 and 6.1.1.4'
H H 0.0000 0.0000 'International Tables Vol C Tables 4.2.6.8 and 6.1.1.4'
N N 0.0311 0.0180 'International Tables Vol C Tables 4.2.6.8 and 6.1.1.4'
O O 0.0492 0.0322 'International Tables Vol C Tables 4.2.6.8 and 6.1.1.4'
Cu Cu -1.9646 0.5888 'International Tables Vol C Tables 4.2.6.8 and 6.1.1.4'

loop_
_geom_angle_atom_site_label_1
_geom_angle_atom_site_label_2
_geom_angle_atom_site_label_3
_geom_angle
_geom_angle_site_symmetry_1
_geom_angle_site_symmetry_3
N3 Cu1 N3 178.66(13) 3_556 .
N3 Cu1 O1 103.62(8) 3_556 .
N3 Cu1 O1 77.27(8) . .
N3 Cu1 O1 77.27(8) 3_556 3_556
N3 Cu1 O1 103.62(8) . 3_556
O1 Cu1 O1 100.28(11) . 3_556
N3 Cu1 N1 101.48(9) 3_556 3_556
N3 Cu1 N1 77.57(8) . 3_556
O1 Cu1 N1 154.54(7) . 3_556
O1 Cu1 N1 89.33(8) 3_556 3_556
N3 Cu1 N1 77.57(9) 3_556 .
N3 Cu1 N1 101.47(8) . .
O1 Cu1 N1 89.33(8) . .
O1 Cu1 N1 154.54(7) 3_556 .
N1 Cu1 N1 91.90(13) 3_556 .
C5 N3 N4 119.8(2) . .
C5 N3 Cu1 120.96(18) . .
N4 N3 Cu1 119.26(16) . .
C7 N4 N3 109.5(2) . .
N1 C4 C3 119.4(3) . .
N1 C4 C5 116.1(2) . 3_556
C3 C4 C5 124.5(2) . 3_556
C7 O1 Cu1 108.19(16) . .
C1 N1 C4 118.4(3) . .
C1 N1 Cu1 131.3(2) . .
C4 N1 Cu1 110.26(18) . .
N3 C5 C4 114.7(2) . 3_556
N3 C5 C6 122.7(2) . .
C4 C5 C6 122.6(2) 3_556 .
O1 C7 N4 125.4(2) . .
O1 C7 C8 118.8(2) . .
N4 C7 C8 115.8(2) . .
C10 C9 C8 120.2(3) . .
C10 C9 H9 119.9 . .
C8 C9 H9 119.9 . .
N2 C3 C4 122.1(3) . .
N2 C3 H3 119.0 . .
C4 C3 H3 119.0 . .
C11 O2 H2 109.5 . .
C13 C8 C9 118.1(3) . .
C13 C8 C7 120.5(2) . .
C9 C8 C7 121.4(3) . .
C12 C13 C8 121.9(3) . .
C12 C13 H13 119.1 . .
C8 C13 H13 119.1 . .
C11 C12 C13 119.2(3) . .
C11 C12 H12 120.4 . .
C13 C12 H12 120.4 . .
C11 C10 C9 120.2(3) . .
C11 C10 H10 119.9 . .
C9 C10 H10 119.9 . .
N2 C2 C1 122.2(3) . .
N2 C2 H2A 118.9 . .
C1 C2 H2A 118.9 . .
C3 N2 C2 116.6(3) . .
C16 N5 C14 125.1(5) . .
C16 N5 C15 118.3(4) . .
C14 N5 C15 116.6(5) . .
C12 C11 O2 122.1(4) . .
C12 C11 C10 120.4(3) . .
O2 C11 C10 117.5(3) . .
N1 C1 C2 121.3(3) . .
N1 C1 H1 119.3 . .
C2 C1 H1 119.3 . .
C5 C6 H6A 109.5 . .
C5 C6 H6B 109.5 . .
H6A C6 H6B 109.5 . .
C5 C6 H6C 109.5 . .
H6A C6 H6C 109.5 . .
H6B C6 H6C 109.5 . .
N5 C15 H15A 109.5 . .
N5 C15 H15B 109.5 . .
H15A C15 H15B 109.5 . .
N5 C15 H15C 109.5 . .
H15A C15 H15C 109.5 . .
H15B C15 H15C 109.5 . .
N5 C14 H14A 109.5 . .
N5 C14 H14B 109.5 . .
H14A C14 H14B 109.5 . .
N5 C14 H14C 109.5 . .
H14A C14 H14C 109.5 . .
H14B C14 H14C 109.5 . .
O3 C16 N5 124.7(5) . .
O3 C16 H16 117.6 . .
N5 C16 H16 117.6 . .

loop_
_geom_bond_atom_site_label_1
_geom_bond_atom_site_label_2
_geom_bond_distance
_geom_bond_site_symmetry_2
Cu1 N3 1.950(2) 3_556
Cu1 N3 1.950(2) .
Cu1 O1 2.1326(19) .
Cu1 O1 2.1326(19) 3_556
Cu1 N1 2.188(2) 3_556
Cu1 N1 2.188(2) .
N3 C5 1.296(3) .
N3 N4 1.368(3) .
N4 C7 1.344(3) .
C4 N1 1.341(3) .
C4 C3 1.392(4) .
C4 C5 1.466(4) 3_556
O1 C7 1.271(3) .
N1 C1 1.314(4) .
C5 C6 1.491(3) .
C7 C8 1.478(4) .
C9 C10 1.384(4) .
C9 C8 1.391(4) .
C9 H9 0.9300 .
C3 N2 1.326(4) .
C3 H3 0.9300 .
O2 C11 1.368(4) .
O2 H2 0.8200 .
C8 C13 1.386(4) .
C13 C12 1.380(4) .
C13 H13 0.9300 .
C12 C11 1.367(5) .
C12 H12 0.9300 .
C10 C11 1.381(5) .
C10 H10 0.9300 .
C2 N2 1.331(5) .
C2 C1 1.362(5) .
C2 H2A 0.9300 .
N5 C16 1.305(6) .
N5 C14 1.428(5) .
N5 C15 1.442(6) .
C1 H1 0.9300 .
C6 H6A 0.9600 .
C6 H6B 0.9600 .
C6 H6C 0.9600 .
O3 C16 1.240(6) .
C15 H15A 0.9600 .
C15 H15B 0.9600 .
C15 H15C 0.9600 .
C14 H14A 0.9600 .
C14 H14B 0.9600 .
C14 H14C 0.9600 .
C16 H16 0.9300 .

loop_
_geom_hbond_atom_site_label_D
_geom_hbond_atom_site_label_H
_geom_hbond_atom_site_label_A
_geom_hbond_distance_DH
_geom_hbond_distance_HA
_geom_hbond_distance_DA
_geom_hbond_angle_DHA
_geom_hbond_site_symmetry_A
_geom_hbond_publ_flag
C3 H3 O1 0.93 2.39 3.291(4) 163.0 8 yes
O2 H2 O3 0.82 1.92 2.738(5) 175.0 . yes

loop_
_geom_torsion_atom_site_label_1
_geom_torsion_atom_site_label_2
_geom_torsion_atom_site_label_3
_geom_torsion_atom_site_label_4
_geom_torsion
_geom_torsion_site_symmetry_1
_geom_torsion_site_symmetry_4
C5 N3 N4 C7 179.1(2) . .
Cu1 N3 N4 C7 -1.8(3) . .
C3 C4 N1 C1 0.8(4) . .
C5 C4 N1 C1 178.8(3) 3_556 .
C3 C4 N1 Cu1 179.1(2) . .
C5 C4 N1 Cu1 -2.9(3) 3_556 .
N4 N3 C5 C4 -174.8(2) . 3_556
Cu1 N3 C5 C4 6.1(3) . 3_556
N4 N3 C5 C6 4.6(4) . .
Cu1 N3 C5 C6 -174.5(2) . .
Cu1 O1 C7 N4 -7.1(3) . .
Cu1 O1 C7 C8 172.30(18) . .
N3 N4 C7 O1 6.3(4) . .
N3 N4 C7 C8 -173.1(2) . .
N1 C4 C3 N2 -1.0(4) . .
C5 C4 C3 N2 -178.9(3) 3_556 .
C10 C9 C8 C13 1.0(4) . .
C10 C9 C8 C7 178.5(3) . .
O1 C7 C8 C13 12.8(4) . .
N4 C7 C8 C13 -167.7(3) . .
O1 C7 C8 C9 -164.6(3) . .
N4 C7 C8 C9 14.8(4) . .
C9 C8 C13 C12 -1.1(4) . .
C7 C8 C13 C12 -178.7(3) . .
C8 C13 C12 C11 -0.1(5) . .
C8 C9 C10 C11 0.4(5) . .
C4 C3 N2 C2 0.2(5) . .
C1 C2 N2 C3 0.8(6) . .
C13 C12 C11 O2 -179.1(3) . .
C13 C12 C11 C10 1.5(5) . .
C9 C10 C11 C12 -1.7(5) . .
C9 C10 C11 O2 178.9(3) . .
C4 N1 C1 C2 0.2(5) . .
Cu1 N1 C1 C2 -177.7(3) . .
N2 C2 C1 N1 -1.0(6) . .
C14 N5 C16 O3 178.8(4) . .
C15 N5 C16 O3 1.0(7) . .
